data_4315618
loop_
_publ_author_name
'Jimmy U. Franco'
'Justin C. Hammons'
'Daniel Rios'
'Marilyn M. Olmstead'

_publ_contact_author_email mmolmstead@ucdavis.edu
_publ_contact_author_fax 5307528995
_publ_contact_author_name 'Marilyn M. Olmstead'
_publ_section_title
;
 New Tetraazaannulene Hosts for Fullerenes
;
_journal_name_full 'Inorganic Chemistry'
_journal_page_first 5120
_journal_page_last 5125
_journal_paper_doi 10.1021/ic1002513
_journal_volume 49
_journal_year 2010
_chemical_formula_sum 'C92 H26 N4 Ni S4'
_chemical_formula_weight 1374.12
_chemical_name_common '[(NapTMAA)Ni].C60.2CS2'
_chemical_name_systematic
; 
 ? 
;
_space_group_IT_number 59
_symmetry_cell_setting orthorhombic
_symmetry_space_group_name_Hall '-P 2ab 2a'
_symmetry_space_group_name_H-M 'P m m n :2'
_atom_sites_solution_hydrogens geom
_atom_sites_solution_primary direct
_atom_sites_solution_secondary difmap
_audit_creation_method SHELXL-97
_cell_angle_alpha 90.00
_cell_angle_beta 90.00
_cell_angle_gamma 90.00
_cell_formula_units_Z 4
_cell_length_a 12.6509(11)
_cell_length_b 17.0655(14)
_cell_length_c 25.783(2)
_cell_measurement_reflns_used 9848
_cell_measurement_temperature 92(2)
_cell_measurement_theta_max 27.7
_cell_measurement_theta_min 3.0
_cell_volume 5566.4(8)
_computing_cell_refinement 'SAINT (Bruker, 2007)'
_computing_data_collection 'Apex2 (Bruker, 2007)'
_computing_data_reduction 'SAINT (Bruker, 2007)'
_computing_molecular_graphics 'SHELXTL (Sheldrick, 1994)'
_computing_publication_material 'SHELXL97 (Sheldrick, 2008)'
_computing_structure_refinement 'SHELXL97 (Sheldrick, 2008)'
_computing_structure_solution 'SHELXS97 (Sheldrick, 2008)'
_diffrn_ambient_temperature 92(2)
_diffrn_measured_fraction_theta_full 0.998
_diffrn_measured_fraction_theta_max 0.998
_diffrn_measurement_device_type 'Bruker SMART Apex II'
_diffrn_measurement_method \w
_diffrn_radiation_monochromator graphite
_diffrn_radiation_source 'fine-focus sealed tube'
_diffrn_radiation_type MoK\a
_diffrn_radiation_wavelength 0.71073
_diffrn_reflns_av_R_equivalents 0.0578
_diffrn_reflns_av_sigmaI/netI 0.0285
_diffrn_reflns_limit_h_max 16
_diffrn_reflns_limit_h_min -16
_diffrn_reflns_limit_k_max 22
_diffrn_reflns_limit_k_min -22
_diffrn_reflns_limit_l_max 33
_diffrn_reflns_limit_l_min -33
_diffrn_reflns_number 69629
_diffrn_reflns_theta_full 27.49
_diffrn_reflns_theta_max 27.49
_diffrn_reflns_theta_min 2.86
_exptl_absorpt_coefficient_mu 0.564
_exptl_absorpt_correction_T_max 0.9405
_exptl_absorpt_correction_T_min 0.8227
_exptl_absorpt_correction_type multi-scan
_exptl_absorpt_process_details 'SADABS (Sheldrick, 1996)'
_exptl_crystal_colour green-black
_exptl_crystal_density_diffrn 1.640
_exptl_crystal_density_method 'not measured'
_exptl_crystal_description plate
_exptl_crystal_F_000 2792
_exptl_crystal_size_max 0.36
_exptl_crystal_size_mid 0.31
_exptl_crystal_size_min 0.11
_refine_diff_density_max 1.239
_refine_diff_density_min -1.344
_refine_diff_density_rms 0.094
_refine_ls_extinction_method none
_refine_ls_goodness_of_fit_ref 1.092
_refine_ls_hydrogen_treatment constr
_refine_ls_matrix_type full
_refine_ls_number_parameters 495
_refine_ls_number_reflns 6887
_refine_ls_number_restraints 120
_refine_ls_restrained_S_all 1.086
_refine_ls_R_factor_all 0.0908
_refine_ls_R_factor_gt 0.0641
_refine_ls_shift/su_max 0.000
_refine_ls_shift/su_mean 0.000
_refine_ls_structure_factor_coef Fsqd
_refine_ls_weighting_details 'calc w=1/[\s^2^(Fo^2^)+(0.0554P)^2^+17.6993P] where P=(Fo^2^+2Fc^2^)/3'
_refine_ls_weighting_scheme calc
_refine_ls_wR_factor_gt 0.1524
_refine_ls_wR_factor_ref 0.1730
_reflns_number_gt 5153
_reflns_number_total 6887
_reflns_threshold_expression I>2\s(I)
_cod_data_source_file ic1002513_si_002_3.cif
_cod_data_source_block juf35
_cod_original_sg_symbol_H-M 'P m m n'
_cod_database_code 4315618

loop_
_symmetry_equiv_pos_as_xyz
'x, y, z'
'-x+1/2, -y+1/2, z'
'-x, y+1/2, -z'
'x+1/2, -y, -z'
'-x, -y, -z'
'x-1/2, y-1/2, -z'
'x, -y-1/2, z'
'-x-1/2, y, z'

loop_
_atom_site_label
_atom_site_type_symbol
_atom_site_fract_x
_atom_site_fract_y
_atom_site_fract_z
_atom_site_U_iso_or_equiv
_atom_site_adp_type
_atom_site_occupancy
_atom_site_symmetry_multiplicity
_atom_site_calc_flag
_atom_site_refinement_flags
_atom_site_disorder_assembly
_atom_site_disorder_group
Ni1 Ni 0.7500 0.7500 0.35751(3) 0.02211(19) Uani 1 4 d S . .
N1 N 0.8500(2) 0.67055(15) 0.35801(10) 0.0240(6) Uani 1 1 d . . .
C1 C 0.8073(3) 0.60217(19) 0.33529(13) 0.0267(7) Uani 1 1 d . . .
C2 C 0.8614(3) 0.54462(19) 0.30896(13) 0.0287(7) Uani 1 1 d . . .
H2 H 0.9364 0.5455 0.3083 0.034 Uiso 1 1 calc R . .
C3 C 0.8063(3) 0.4841(2) 0.28284(13) 0.0299(7) Uani 1 1 d . . .
C4 C 0.8603(3) 0.4251(2) 0.25471(13) 0.0318(8) Uani 1 1 d . . .
H4 H 0.9353 0.4257 0.2531 0.038 Uiso 1 1 calc R . .
C5 C 0.8052(3) 0.3669(2) 0.22973(13) 0.0343(8) Uani 1 1 d . . .
H5 H 0.8425 0.3263 0.2123 0.041 Uiso 1 1 calc R . .
C6 C 0.9458(3) 0.67642(18) 0.37908(12) 0.0229(6) Uani 1 1 d . . .
C7 C 0.9883(4) 0.7500 0.39189(17) 0.0234(9) Uani 1 2 d S . .
H7 H 1.0523 0.7500 0.4112 0.028 Uiso 1 2 calc SR . .
C8 C 1.0104(3) 0.60489(19) 0.39348(13) 0.0272(7) Uani 1 1 d . . .
H8A H 0.9631 0.5603 0.3994 0.041 Uiso 1 1 calc R . .
H8B H 1.0506 0.6156 0.4252 0.041 Uiso 1 1 calc R . .
H8C H 1.0594 0.5924 0.3652 0.041 Uiso 1 1 calc R . .
Ni2 Ni 0.7500 0.2500 0.09783(3) 0.01989(19) Uani 1 4 d S . .
N2 N 0.8505(2) 0.33043(14) 0.09925(10) 0.0229(5) Uani 1 1 d . . .
C9 C 0.8072(3) 0.40083(17) 0.07957(12) 0.0258(7) Uani 1 1 d . . .
C10 C 0.8611(3) 0.46142(18) 0.05697(13) 0.0310(8) Uani 1 1 d . . .
H10 H 0.9362 0.4616 0.0577 0.037 Uiso 1 1 calc R . .
C11 C 0.8064(3) 0.52414(19) 0.03237(15) 0.0361(8) Uani 1 1 d . . .
C12 C 0.8609(4) 0.5846(2) 0.00566(18) 0.0509(11) Uani 1 1 d . . .
H12 H 0.9359 0.5859 0.0060 0.061 Uiso 1 1 calc R . .
C13 C 0.8058(5) 0.6413(2) -0.0207(2) 0.0702(16) Uani 1 1 d . . .
H13 H 0.8430 0.6808 -0.0391 0.084 Uiso 1 1 calc R . .
C14 C 0.9468(3) 0.32345(18) 0.11980(12) 0.0240(6) Uani 1 1 d . . .
C15 C 0.9896(4) 0.2500 0.13178(18) 0.0255(9) Uani 1 2 d S . .
H15 H 1.0549 0.2500 0.1500 0.031 Uiso 1 2 calc SR . .
C16 C 1.0125(3) 0.3940(2) 0.13489(15) 0.0346(8) Uani 1 1 d . . .
H16A H 0.9658 0.4384 0.1424 0.052 Uiso 1 1 calc R . .
H16B H 1.0600 0.4078 0.1063 0.052 Uiso 1 1 calc R . .
H16C H 1.0544 0.3816 0.1658 0.052 Uiso 1 1 calc R . .
C17 C 1.0235(2) 0.2904(2) -0.16452(14) 0.0286(7) Uani 1 1 d U . .
C18 C 0.9887(3) 0.3326(2) -0.11910(17) 0.0421(10) Uani 1 1 d U . .
C19 C 0.9323(3) 0.4011(2) -0.1363(2) 0.0588(14) Uani 1 1 d U . .
C20 C 0.9323(3) 0.4017(2) -0.1919(2) 0.0576(14) Uani 1 1 d U . .
C21 C 0.9889(3) 0.3331(2) -0.21006(17) 0.0394(9) Uani 1 1 d U . .
C22 C 0.9555(3) 0.2925(3) -0.25366(15) 0.0491(12) Uani 1 1 d U . .
C23 C 0.8616(3) 0.3192(4) -0.28128(17) 0.0688(18) Uani 1 1 d U . .
C24 C 0.8083(3) 0.3861(4) -0.2639(2) 0.076(2) Uani 1 1 d U . .
C25 C 0.8435(4) 0.4276(3) -0.2186(3) 0.0734(19) Uani 1 1 d U . .
C26 C 0.7500 0.4530(4) -0.1905(5) 0.082(3) Uani 1 2 d SU . .
C27 C 0.7500 0.4525(4) -0.1372(5) 0.084(3) Uani 1 2 d SU . .
C28 C 0.8427(4) 0.4260(3) -0.1090(3) 0.078(2) Uani 1 1 d U . .
C29 C 0.8079(4) 0.3836(4) -0.0639(3) 0.079(2) Uani 1 1 d U . .
C30 C 0.8618(4) 0.3186(4) -0.04755(18) 0.075(2) Uani 1 1 d U . .
C31 C 0.9551(3) 0.2924(3) -0.07577(16) 0.0532(12) Uani 1 1 d U . .
C32 C 0.8052(5) 0.2500 -0.0301(2) 0.081(3) Uani 1 2 d SU . .
C33 C 0.8058(5) 0.2500 -0.2986(2) 0.076(3) Uani 1 2 d SU . .
C34 C 1.0241(4) 0.7908(3) 0.6140(3) 0.0768(18) Uani 1 1 d . . .
C35 C 0.9885(4) 0.8320(3) 0.6601(3) 0.0679(16) Uani 1 1 d . . .
C36 C 0.9331(4) 0.9008(3) 0.6423(2) 0.0552(12) Uani 1 1 d . . .
C37 C 0.9326(4) 0.9010(3) 0.5859(2) 0.0555(12) Uani 1 1 d . . .
C38 C 0.9886(4) 0.8325(3) 0.5675(2) 0.0630(14) Uani 1 1 d . . .
C39 C 0.9523(4) 0.7930(3) 0.5244(2) 0.0637(15) Uani 1 1 d . . .
C40 C 0.8606(5) 0.8193(3) 0.49755(17) 0.0577(14) Uani 1 1 d . . .
C41 C 0.8076(4) 0.8861(2) 0.51438(16) 0.0509(11) Uani 1 1 d . . .
C42 C 0.8442(4) 0.9276(2) 0.55990(17) 0.0465(11) Uani 1 1 d . . .
C43 C 0.7500 0.9537(3) 0.5881(2) 0.0465(15) Uani 1 2 d S . .
C44 C 0.7500 0.9537(3) 0.6413(2) 0.0455(15) Uani 1 2 d S . .
C45 C 0.8434(4) 0.9277(2) 0.66902(17) 0.0508(12) Uani 1 1 d . . .
C46 C 0.8077(4) 0.8855(2) 0.71472(16) 0.0570(13) Uani 1 1 d . . .
C47 C 0.8608(5) 0.8194(3) 0.73169(17) 0.0645(16) Uani 1 1 d . . .
C48 C 0.9530(5) 0.7921(3) 0.7041(2) 0.0695(17) Uani 1 1 d . . .
C49 C 0.8027(7) 0.7500 0.4803(2) 0.061(2) Uani 1 2 d S . .
C50 C 0.8046(7) 0.7500 0.7493(2) 0.073(3) Uani 1 2 d S . .
S1 S 0.7500 0.43827(14) 0.41109(9) 0.0724(6) Uani 1 2 d S . .
S2 S 0.7500 0.35683(16) 0.51669(8) 0.0712(6) Uani 1 2 d S . .
C51 C 0.7500 0.3970(4) 0.4632(3) 0.0431(14) Uani 1 2 d S . .
S3 S 0.7500 0.57863(7) 0.16680(5) 0.0331(3) Uani 1 2 d S . .
S4 S 0.7500 0.7500 0.23856(8) 0.0690(9) Uani 1 4 d S . .
S5 S 0.7500 0.72165(13) 0.09065(9) 0.0225(4) Uani 0.50 2 d SP . .
C52 C 0.7500 0.6565(6) 0.2057(4) 0.0264(19) Uani 0.50 2 d SP . .
C53 C 0.7500 0.6483(5) 0.1264(3) 0.0218(17) Uani 0.50 2 d SP . .

loop_
_atom_site_aniso_label
_atom_site_aniso_U_11
_atom_site_aniso_U_22
_atom_site_aniso_U_33
_atom_site_aniso_U_23
_atom_site_aniso_U_13
_atom_site_aniso_U_12
Ni1 0.0212(4) 0.0177(4) 0.0274(4) 0.000 0.000 0.000
N1 0.0244(13) 0.0199(12) 0.0277(13) -0.0034(11) 0.0001(11) -0.0008(11)
C1 0.0284(17) 0.0209(15) 0.0308(16) -0.0022(13) -0.0003(14) -0.0004(13)
C2 0.0259(16) 0.0262(16) 0.0339(17) -0.0017(14) 0.0015(14) 0.0036(13)
C3 0.0361(19) 0.0257(16) 0.0279(16) -0.0043(13) 0.0009(14) -0.0006(14)
C4 0.0363(19) 0.0281(17) 0.0309(17) -0.0039(14) 0.0004(15) 0.0043(15)
C5 0.049(2) 0.0243(16) 0.0293(17) -0.0067(14) 0.0017(16) 0.0044(16)
C6 0.0245(15) 0.0213(15) 0.0229(15) -0.0003(12) 0.0048(12) 0.0016(12)
C7 0.022(2) 0.022(2) 0.026(2) 0.000 0.0028(18) 0.000
C8 0.0258(16) 0.0228(15) 0.0329(17) 0.0003(13) 0.0024(13) 0.0015(13)
Ni2 0.0237(4) 0.0103(3) 0.0256(4) 0.000 0.000 0.000
N2 0.0283(14) 0.0137(11) 0.0267(13) 0.0013(10) 0.0030(11) -0.0001(10)
C9 0.0357(18) 0.0138(14) 0.0280(16) -0.0004(12) 0.0025(14) -0.0022(13)
C10 0.0401(19) 0.0160(14) 0.0368(18) 0.0023(13) 0.0054(16) -0.0020(14)
C11 0.051(2) 0.0144(15) 0.042(2) 0.0050(14) 0.0035(17) -0.0019(15)
C12 0.065(3) 0.0210(18) 0.067(3) 0.0114(18) 0.010(2) -0.0070(19)
C13 0.091(4) 0.024(2) 0.096(4) 0.032(2) 0.013(3) -0.002(2)
C14 0.0258(16) 0.0198(14) 0.0263(16) 0.0008(12) 0.0038(13) -0.0054(13)
C15 0.022(2) 0.028(2) 0.026(2) 0.000 0.0020(18) 0.000
C16 0.0349(19) 0.0286(17) 0.040(2) 0.0028(15) -0.0020(16) -0.0123(15)
C17 0.0110(13) 0.0345(18) 0.0403(18) -0.0001(15) -0.0016(13) -0.0057(13)
C18 0.0163(16) 0.048(2) 0.062(3) -0.024(2) -0.0075(16) -0.0071(16)
C19 0.026(2) 0.029(2) 0.121(4) -0.027(3) -0.002(2) -0.0127(16)
C20 0.0244(19) 0.0257(19) 0.123(4) 0.024(2) 0.001(2) -0.0143(16)
C21 0.0154(15) 0.043(2) 0.060(2) 0.0216(19) 0.0029(16) -0.0089(15)
C22 0.0152(16) 0.095(3) 0.037(2) 0.022(2) 0.0087(15) -0.0031(18)
C23 0.0223(19) 0.146(5) 0.038(2) 0.050(3) 0.0042(17) -0.006(3)
C24 0.024(2) 0.100(4) 0.103(4) 0.086(4) 0.006(2) -0.001(2)
C25 0.035(2) 0.038(2) 0.147(5) 0.057(3) -0.002(3) -0.0088(19)
C26 0.031(3) 0.015(3) 0.199(10) 0.036(5) 0.000 0.000
C27 0.041(4) 0.017(3) 0.195(10) -0.036(5) 0.000 0.000
C28 0.035(2) 0.045(3) 0.153(6) -0.070(3) -0.007(3) -0.005(2)
C29 0.031(2) 0.114(5) 0.092(4) -0.085(4) -0.001(3) -0.005(3)
C30 0.028(2) 0.158(6) 0.040(2) -0.057(3) -0.0067(19) 0.000(3)
C31 0.0207(17) 0.102(4) 0.037(2) -0.023(2) -0.0111(16) -0.004(2)
C32 0.030(3) 0.191(10) 0.023(3) 0.000 -0.005(3) 0.000
C33 0.025(3) 0.180(9) 0.021(3) 0.000 0.004(2) 0.000
C34 0.024(2) 0.069(3) 0.137(6) -0.006(4) -0.004(3) -0.009(2)
C35 0.044(3) 0.056(3) 0.104(4) -0.008(3) -0.038(3) -0.016(2)
C36 0.055(3) 0.032(2) 0.079(3) 0.000(2) -0.016(2) -0.023(2)
C37 0.052(3) 0.036(2) 0.079(3) 0.003(2) 0.007(2) -0.025(2)
C38 0.035(2) 0.054(3) 0.100(4) 0.015(3) 0.023(3) -0.011(2)
C39 0.067(3) 0.045(3) 0.080(4) 0.002(2) 0.050(3) -0.007(2)
C40 0.089(4) 0.042(2) 0.041(2) 0.0081(19) 0.034(3) -0.007(3)
C41 0.084(3) 0.033(2) 0.036(2) 0.0127(17) 0.015(2) -0.003(2)
C42 0.066(3) 0.0243(18) 0.049(2) 0.0090(17) 0.014(2) -0.0124(19)
C43 0.069(4) 0.018(2) 0.052(4) 0.007(2) 0.000 0.000
C44 0.082(5) 0.010(2) 0.044(3) -0.001(2) 0.000 0.000
C45 0.084(3) 0.0164(17) 0.052(2) -0.0048(16) -0.020(2) -0.015(2)
C46 0.105(4) 0.029(2) 0.036(2) -0.0128(17) -0.018(2) -0.007(2)
C47 0.120(5) 0.033(2) 0.040(2) -0.0056(18) -0.041(3) -0.012(3)
C48 0.078(4) 0.044(3) 0.086(4) 0.000(3) -0.061(3) -0.006(3)
C49 0.116(6) 0.045(3) 0.023(3) 0.000 0.017(3) 0.000
C50 0.152(8) 0.040(3) 0.027(3) 0.000 -0.027(4) 0.000
S1 0.0477(10) 0.0820(14) 0.0877(15) 0.0322(12) 0.000 0.000
S2 0.0415(9) 0.1114(18) 0.0608(11) 0.0178(12) 0.000 0.000
C51 0.020(2) 0.049(3) 0.060(4) -0.009(3) 0.000 0.000
S3 0.0267(6) 0.0261(6) 0.0464(7) 0.0066(5) 0.000 0.000
S4 0.0190(9) 0.163(3) 0.0252(10) 0.000 0.000 0.000
S5 0.0189(10) 0.0209(9) 0.0278(11) -0.0001(8) 0.000 0.000
C52 0.014(4) 0.034(5) 0.031(5) 0.011(4) 0.000 0.000
C53 0.016(4) 0.028(4) 0.022(4) -0.004(4) 0.000 0.000

loop_
_atom_type_symbol
_atom_type_description
_atom_type_scat_dispersion_real
_atom_type_scat_dispersion_imag
_atom_type_scat_source
C C 0.0033 0.0016 'International Tables Vol C Tables 4.2.6.8 and 6.1.1.4'
H H 0.0000 0.0000 'International Tables Vol C Tables 4.2.6.8 and 6.1.1.4'
N N 0.0061 0.0033 'International Tables Vol C Tables 4.2.6.8 and 6.1.1.4'
Ni Ni 0.3393 1.1124 'International Tables Vol C Tables 4.2.6.8 and 6.1.1.4'
S S 0.1246 0.1234 'International Tables Vol C Tables 4.2.6.8 and 6.1.1.4'

loop_
_geom_angle_atom_site_label_1
_geom_angle_atom_site_label_2
_geom_angle_atom_site_label_3
_geom_angle
_geom_angle_site_symmetry_1
_geom_angle_site_symmetry_3
_geom_angle_publ_flag
N1 Ni1 N1 179.20(17) 7_575 8_755 ?
N1 Ni1 N1 86.05(16) 7_575 2_665 ?
N1 Ni1 N1 93.95(16) 8_755 2_665 ?
N1 Ni1 N1 93.95(16) 7_575 . ?
N1 Ni1 N1 86.05(16) 8_755 . ?
N1 Ni1 N1 179.20(17) 2_665 . ?
C6 N1 C1 125.4(3) . . ?
C6 N1 Ni1 124.7(2) . . ?
C1 N1 Ni1 109.9(2) . . ?
C2 C1 N1 127.1(3) . . ?
C2 C1 C1 119.8(2) . 8_755 ?
N1 C1 C1 112.50(17) . 8_755 ?
C1 C2 C3 120.7(3) . . ?
C1 C2 H2 119.6 . . ?
C3 C2 H2 119.6 . . ?
C2 C3 C4 121.7(3) . . ?
C2 C3 C3 119.5(2) . 8_755 ?
C4 C3 C3 118.8(2) . 8_755 ?
C5 C4 C3 120.6(4) . . ?
C5 C4 H4 119.7 . . ?
C3 C4 H4 119.7 . . ?
C4 C5 C5 120.5(2) . 8_755 ?
C4 C5 H5 119.8 . . ?
C5 C5 H5 119.8 8_755 . ?
N1 C6 C7 120.7(3) . . ?
N1 C6 C8 122.0(3) . . ?
C7 C6 C8 117.1(3) . . ?
C6 C7 C6 126.7(4) . 7_575 ?
C6 C7 H7 116.7 . . ?
C6 C7 H7 116.7 7_575 . ?
C6 C8 H8A 109.5 . . ?
C6 C8 H8B 109.5 . . ?
H8A C8 H8B 109.5 . . ?
C6 C8 H8C 109.5 . . ?
H8A C8 H8C 109.5 . . ?
H8B C8 H8C 109.5 . . ?
N2 Ni2 N2 177.76(17) . 2_655 ?
N2 Ni2 N2 85.58(16) . 8_755 ?
N2 Ni2 N2 94.38(16) 2_655 8_755 ?
N2 Ni2 N2 94.38(16) . 7_565 ?
N2 Ni2 N2 85.58(16) 2_655 7_565 ?
N2 Ni2 N2 177.76(17) 8_755 7_565 ?
C14 N2 C9 124.9(3) . . ?
C14 N2 Ni2 124.3(2) . . ?
C9 N2 Ni2 110.7(2) . . ?
C10 C9 N2 126.9(3) . . ?
C10 C9 C9 119.9(2) . 8_755 ?
N2 C9 C9 112.78(17) . 8_755 ?
C9 C10 C11 121.0(4) . . ?
C9 C10 H10 119.5 . . ?
C11 C10 H10 119.5 . . ?
C12 C11 C10 121.8(4) . . ?
C12 C11 C11 119.0(3) . 8_755 ?
C10 C11 C11 119.1(2) . 8_755 ?
C13 C12 C11 120.4(5) . . ?
C13 C12 H12 119.8 . . ?
C11 C12 H12 119.8 . . ?
C12 C13 C13 120.6(3) . 8_755 ?
C12 C13 H13 119.7 . . ?
C13 C13 H13 119.7 8_755 . ?
N2 C14 C15 121.4(3) . . ?
N2 C14 C16 122.2(3) . . ?
C15 C14 C16 116.3(3) . . ?
C14 C15 C14 127.1(4) 7_565 . ?
C14 C15 H15 116.4 7_565 . ?
C14 C15 H15 116.4 . . ?
C14 C16 H16A 109.5 . . ?
C14 C16 H16B 109.5 . . ?
H16A C16 H16B 109.5 . . ?
C14 C16 H16C 109.5 . . ?
H16A C16 H16C 109.5 . . ?
H16B C16 H16C 109.5 . . ?
C17 C17 C18 119.9(2) 7_565 . ?
C17 C17 C21 120.1(2) 7_565 . ?
C18 C17 C21 108.3(3) . . ?
C31 C18 C19 120.0(4) . . ?
C31 C18 C17 120.2(4) . . ?
C19 C18 C17 107.9(4) . . ?
C28 C19 C20 120.0(5) . . ?
C28 C19 C18 119.6(6) . . ?
C20 C19 C18 108.3(4) . . ?
C25 C20 C19 119.9(5) . . ?
C25 C20 C21 119.7(5) . . ?
C19 C20 C21 108.5(4) . . ?
C22 C21 C17 119.9(4) . . ?
C22 C21 C20 121.0(4) . . ?
C17 C21 C20 107.0(4) . . ?
C21 C22 C22 120.0(2) . 7_565 ?
C21 C22 C23 119.2(5) . . ?
C22 C22 C23 108.2(3) 7_565 . ?
C24 C23 C33 122.0(4) . . ?
C24 C23 C22 119.4(5) . . ?
C33 C23 C22 107.1(5) . . ?
C23 C24 C25 120.9(4) . . ?
C23 C24 C24 118.8(3) . 8_755 ?
C25 C24 C24 108.1(3) . 8_755 ?
C20 C25 C24 119.8(5) . . ?
C20 C25 C26 120.3(7) . . ?
C24 C25 C26 107.5(6) . . ?
C27 C26 C25 119.8(5) . 8_755 ?
C27 C26 C25 119.8(5) . . ?
C25 C26 C25 108.9(10) 8_755 . ?
C26 C27 C28 120.2(5) . . ?
C26 C27 C28 120.2(5) . 8_755 ?
C28 C27 C28 107.7(10) . 8_755 ?
C19 C28 C29 120.1(5) . . ?
C19 C28 C27 119.7(7) . . ?
C29 C28 C27 108.3(6) . . ?
C30 C29 C28 120.3(4) . . ?
C30 C29 C29 119.9(3) . 8_755 ?
C28 C29 C29 107.9(3) . 8_755 ?
C29 C30 C32 120.4(5) . . ?
C29 C30 C31 119.9(6) . . ?
C32 C30 C31 107.9(6) . . ?
C18 C31 C31 119.9(3) . 7_565 ?
C18 C31 C30 120.1(5) . . ?
C31 C31 C30 107.9(4) 7_565 . ?
C32 C32 C30 119.7(3) 2_655 . ?
C32 C32 C30 119.7(3) 2_655 7_565 ?
C30 C32 C30 108.3(6) . 7_565 ?
C33 C33 C23 119.2(3) 2_655 . ?
C33 C33 C23 119.2(3) 2_655 7_565 ?
C23 C33 C23 109.4(6) . 7_565 ?
C34 C34 C35 118.9(3) 7_575 . ?
C34 C34 C38 119.1(3) 7_575 . ?
C35 C34 C38 109.9(5) . . ?
C48 C35 C36 119.9(6) . . ?
C48 C35 C34 122.0(5) . . ?
C36 C35 C34 106.5(5) . . ?
C45 C36 C35 120.2(5) . . ?
C45 C36 C37 119.1(4) . . ?
C35 C36 C37 108.8(5) . . ?
C42 C37 C38 120.1(5) . . ?
C42 C37 C36 119.3(5) . . ?
C38 C37 C36 109.0(5) . . ?
C39 C38 C37 119.8(5) . . ?
C39 C38 C34 121.6(5) . . ?
C37 C38 C34 105.9(5) . . ?
C38 C39 C40 120.6(5) . . ?
C38 C39 C39 119.2(3) . 7_575 ?
C40 C39 C39 108.4(3) . 7_575 ?
C41 C40 C39 120.0(5) . . ?
C41 C40 C49 121.1(5) . . ?
C39 C40 C49 107.5(5) . . ?
C40 C41 C42 120.0(5) . . ?
C40 C41 C41 118.8(3) . 8_755 ?
C42 C41 C41 108.7(3) . 8_755 ?
C37 C42 C41 119.5(4) . . ?
C37 C42 C43 121.1(4) . . ?
C41 C42 C43 107.0(4) . . ?
C44 C43 C42 119.8(3) . 8_755 ?
C44 C43 C42 119.8(3) . . ?
C42 C43 C42 108.8(5) 8_755 . ?
C43 C44 C45 119.5(3) . . ?
C43 C44 C45 119.5(3) . 8_755 ?
C45 C44 C45 109.2(5) . 8_755 ?
C36 C45 C44 121.1(4) . . ?
C36 C45 C46 119.1(4) . . ?
C44 C45 C46 107.3(5) . . ?
C47 C46 C45 120.6(5) . . ?
C47 C46 C46 119.1(3) . 8_755 ?
C45 C46 C46 108.1(3) . 8_755 ?
C46 C47 C48 120.0(5) . . ?
C46 C47 C50 121.6(6) . . ?
C48 C47 C50 106.7(5) . . ?
C35 C48 C48 119.1(3) . 7_575 ?
C35 C48 C47 120.2(5) . . ?
C48 C48 C47 108.8(3) 7_575 . ?
C49 C49 C40 120.1(4) 2_665 . ?
C49 C49 C40 120.1(4) 2_665 7_575 ?
C40 C49 C40 108.2(7) . 7_575 ?
C50 C50 C47 119.3(4) 2_665 . ?
C50 C50 C47 119.3(4) 2_665 7_575 ?
C47 C50 C47 109.1(8) . 7_575 ?
S1 C51 S2 178.8(5) . . ?
C53 S3 C52 78.2(4) . . ?
C52 S4 C52 124.0(6) . 2_665 ?
S5 S5 C53 143.6(3) 2_665 . ?
S3 C52 S4 171.0(6) . . ?
S5 C53 S3 175.2(6) . . ?

loop_
_geom_bond_atom_site_label_1
_geom_bond_atom_site_label_2
_geom_bond_distance
_geom_bond_site_symmetry_2
_geom_bond_publ_flag
Ni1 N1 1.855(3) 7_575 ?
Ni1 N1 1.855(3) 8_755 ?
Ni1 N1 1.855(3) 2_665 ?
Ni1 N1 1.855(3) . ?
N1 C6 1.332(4) . ?
N1 C1 1.413(4) . ?
C1 C2 1.376(4) . ?
C1 C1 1.449(7) 8_755 ?
C2 C3 1.416(5) . ?
C2 H2 0.9500 . ?
C3 C4 1.417(5) . ?
C3 C3 1.425(7) 8_755 ?
C4 C5 1.374(5) . ?
C4 H4 0.9500 . ?
C5 C5 1.397(8) 8_755 ?
C5 H5 0.9500 . ?
C6 C7 1.405(4) . ?
C6 C8 1.515(4) . ?
C7 C6 1.405(4) 7_575 ?
C7 H7 0.9500 . ?
C8 H8A 0.9800 . ?
C8 H8B 0.9800 . ?
C8 H8C 0.9800 . ?
Ni2 N2 1.871(3) . ?
Ni2 N2 1.871(3) 2_655 ?
Ni2 N2 1.871(3) 8_755 ?
Ni2 N2 1.871(3) 7_565 ?
N2 C14 1.335(4) . ?
N2 C9 1.415(4) . ?
C9 C10 1.369(4) . ?
C9 C9 1.446(7) 8_755 ?
C10 C11 1.424(5) . ?
C10 H10 0.9500 . ?
C11 C12 1.419(5) . ?
C11 C11 1.428(8) 8_755 ?
C12 C13 1.371(6) . ?
C12 H12 0.9500 . ?
C13 C13 1.411(11) 8_755 ?
C13 H13 0.9500 . ?
C14 C15 1.400(4) . ?
C14 C16 1.514(4) . ?
C15 C14 1.400(4) 7_565 ?
C15 H15 0.9500 . ?
C16 H16A 0.9800 . ?
C16 H16B 0.9800 . ?
C16 H16C 0.9800 . ?
C17 C17 1.380(7) 7_565 ?
C17 C18 1.444(5) . ?
C17 C21 1.449(5) . ?
C18 C31 1.379(6) . ?
C18 C19 1.439(6) . ?
C19 C28 1.400(7) . ?
C19 C20 1.434(8) . ?
C20 C25 1.389(7) . ?
C20 C21 1.451(6) . ?
C21 C22 1.386(6) . ?
C22 C22 1.452(10) 7_565 ?
C22 C23 1.458(6) . ?
C23 C24 1.399(9) . ?
C23 C33 1.447(7) . ?
C24 C25 1.437(9) . ?
C24 C24 1.476(8) 8_755 ?
C25 C26 1.454(9) . ?
C26 C27 1.374(14) . ?
C26 C25 1.454(9) 8_755 ?
C27 C28 1.453(9) . ?
C27 C28 1.453(9) 8_755 ?
C28 C29 1.437(9) . ?
C29 C30 1.369(9) . ?
C29 C29 1.465(9) 8_755 ?
C30 C32 1.445(7) . ?
C30 C31 1.457(6) . ?
C31 C31 1.447(11) 7_565 ?
C32 C32 1.396(13) 2_655 ?
C32 C30 1.445(7) 7_565 ?
C33 C33 1.411(12) 2_655 ?
C33 C23 1.447(7) 7_565 ?
C34 C34 1.392(12) 7_575 ?
C34 C35 1.453(8) . ?
C34 C38 1.465(8) . ?
C35 C48 1.397(8) . ?
C35 C36 1.444(7) . ?
C36 C45 1.404(7) . ?
C36 C37 1.453(7) . ?
C37 C42 1.382(7) . ?
C37 C38 1.447(7) . ?
C38 C39 1.379(8) . ?
C39 C40 1.423(8) . ?
C39 C39 1.469(9) 7_575 ?
C40 C41 1.391(6) . ?
C40 C49 1.461(7) . ?
C41 C42 1.447(6) . ?
C41 C41 1.457(10) 8_755 ?
C42 C43 1.466(6) . ?
C43 C44 1.372(8) . ?
C43 C42 1.466(6) 8_755 ?
C44 C45 1.450(6) . ?
C44 C45 1.450(6) 8_755 ?
C45 C46 1.453(6) . ?
C46 C47 1.385(7) . ?
C46 C46 1.459(11) 8_755 ?
C47 C48 1.442(9) . ?
C47 C50 1.454(7) . ?
C48 C48 1.439(10) 7_575 ?
C49 C49 1.333(17) 2_665 ?
C49 C40 1.461(7) 7_575 ?
C50 C50 1.382(19) 2_665 ?
C50 C47 1.454(7) 7_575 ?
S1 C51 1.517(7) . ?
S2 C51 1.540(7) . ?
S3 C53 1.580(9) . ?
S3 C52 1.664(10) . ?
S4 C52 1.808(10) . ?
S4 C52 1.808(10) 2_665 ?
S5 S5 0.968(4) 2_665 ?
S5 C53 1.555(10) . ?
